data_9017313
loop_
_publ_author_name
'Pedersen, B. F.'
'Semmingsen, D.'

_publ_section_title
;
 Neutron diffraction refinement of the structure of gypsum, CaSO4*2H2O
;
_journal_name_full 'Acta Crystallographica, Section B'
_journal_page_first 1074
_journal_page_last 1077
_journal_volume 38
_journal_year 1982
_chemical_compound_source 'Hampshire, England'
_chemical_formula_sum 'Ca H4 O6 S'
_chemical_name_mineral Gypsum
_space_group_IT_number 15
_space_group_name_Hall '-I 2yc'
_space_group_name_H-M_alt 'I 1 2/c 1'
_symmetry_space_group_name_H-M 'I 1 2/c 1'
_cell_angle_alpha 90
_cell_angle_beta 118.43
_cell_angle_gamma 90
_cell_formula_units_Z 4
_cell_length_a 5.679
_cell_length_b 15.202
_cell_length_c 6.522
_cell_volume 495.153
_database_code_amcsd 0020895
_exptl_crystal_density_diffrn 2.310
_cod_data_source_file inputs/fixed/downloads/11/11298.cif
_cod_data_source_block 11298
_cod_original_sg_symbol_H-M 'I 1 2/a 1'
_cod_original_formula_sum 'Ca S O6 H4'
_cod_database_code 9017313

loop_
_space_group_symop_operation_xyz
x,y,z
1/2+x,1/2+y,1/2+z
-x,y,1/2-z
1/2-x,1/2+y,-z
1/2+x,1/2-y,z
+x,-y,1/2+z
1/2-x,1/2-y,1/2-z
-x,-y,-z

loop_
_atom_site_aniso_label
_atom_site_aniso_U_11
_atom_site_aniso_U_22
_atom_site_aniso_U_33
_atom_site_aniso_U_12
_atom_site_aniso_U_13
_atom_site_aniso_U_23
Ca 0.02070 0.02580 0.01950 0.00000 0.00810 0.00000
S 0.01900 0.02040 0.01920 0.00000 0.00860 0.00000
O1 0.02620 0.02790 0.02430 -0.00110 0.01230 0.00440
O2 0.02220 0.02700 0.02540 -0.00460 0.00920 0.00080
OW 0.03910 0.02940 0.03910 0.00010 0.02530 -0.00380
H1 0.05990 0.04640 0.06320 -0.00120 0.04320 0.00180
H2 0.05960 0.03830 0.07140 -0.00390 0.03840 -0.00850

loop_
_atom_site_label
_atom_site_fract_x
_atom_site_fract_y
_atom_site_fract_z
_atom_site_type_symbol
_atom_site_attached_hydrogens
Ca 0.50000 0.07967 0.25000 Ca 0
S 0.00000 0.07705 0.75000 S 0
O1 0.96320 0.13190 0.55047 O 0
O2 0.75822 0.02226 0.66709 O 0
OW 0.37960 0.18212 0.45881 O 0
H1 0.25112 0.16158 0.50372 H 0
H2 0.40458 0.24275 0.49217 H 0

loop_
_cod_changelog_entry_id
_cod_changelog_entry_author
_cod_changelog_entry_date
_cod_changelog_entry_text
1
;cod-tools version 3.8.0
Id: cif_guess_AMCSD_atom_types 9574 2023-05-10 09:00:05Z saulius
;
2023-05-10T18:58:05+03:00
;Derived atom types and hydrogen counts
from atom names that follow the AMCSD naming convention
(Wat == water, O-H == hydroxyl).
;

loop_
_cod_related_entry_id
_cod_related_entry_database
_cod_related_entry_code
1 AMCSD 0020895
